data_2209921
loop_
_publ_author_name
'Mehmet Akkurt'
'Sema \"Ozt\"urk Y\?ild\?ir\?im'
'Hasan K\"u\,c\"ukbay'
'Nihat \,Sireci'
'Orhan B\"uy\"ukg\"ung\"or'

_publ_section_title
;
 3,3'-Bis(cyclohexylmethyl)-1,1'-propylenedibenzimidazolium dibromide
 monohydrate
;
_journal_coeditor_code LH2103
_journal_issue 8
_journal_name_full 'Acta Crystallographica Section E'
_journal_page_first o3184
_journal_page_last o3186
_journal_paper_doi 10.1107/S160053680602349X
_journal_volume 62
_journal_year 2006
_chemical_formula_iupac 'C31 H42 N4 2+, 2Br -, H2 O'
_chemical_formula_moiety 'C31 H42 N4 2+, 2Br -, H2 O'
_chemical_formula_sum 'C31 H44 Br2 N4 O'
_chemical_formula_weight 648.50
_chemical_name_systematic
;3,3'-Bis(cyclohexylmethyl)-1,1'-propylenedibenzimidazolium dibromide
 monohydrate
;
_space_group_IT_number 2
_symmetry_cell_setting triclinic
_symmetry_space_group_name_Hall '-P 1'
_symmetry_space_group_name_H-M 'P -1'
_atom_sites_solution_hydrogens geom
_atom_sites_solution_primary direct
_atom_sites_solution_secondary difmap
_cell_angle_alpha 105.049(5)
_cell_angle_beta 105.593(4)
_cell_angle_gamma 110.034(4)
_cell_formula_units_Z 2
_cell_length_a 9.2538(5)
_cell_length_b 12.5925(8)
_cell_length_c 15.4610(9)
_cell_measurement_reflns_used 42573
_cell_measurement_temperature 296
_cell_measurement_theta_max 28.00
_cell_measurement_theta_min 1.87
_cell_volume 1502.14(18)
_computing_cell_refinement X-AREA
_computing_data_collection 'X-AREA (Stoe & Cie, 2002)'
_computing_data_reduction 'X-RED32 (Stoe & Cie, 2002)'
_computing_molecular_graphics 'ORTEP-3 for Windows (Farrugia, 1997)'
_computing_publication_material 'WinGX (Farrugia, 1999)'
_computing_structure_refinement 'SHELXL97 (Sheldrick, 1997)'
_computing_structure_solution 'SHELXS97 (Sheldrick, 1997)'
_diffrn_ambient_temperature 296
_diffrn_detector_area_resol_mean 6.67
_diffrn_measured_fraction_theta_full 1.000
_diffrn_measured_fraction_theta_max 1.000
_diffrn_measurement_device '2-circle goniometer'
_diffrn_measurement_device_type 'STOE IPDS-II'
_diffrn_measurement_method '\w scans'
_diffrn_radiation_monochromator 'plane graphite'
_diffrn_radiation_type 'Mo K\a'
_diffrn_radiation_wavelength 0.71073
_diffrn_reflns_av_R_equivalents 0.0486
_diffrn_reflns_av_sigmaI/netI 0.0287
_diffrn_reflns_limit_h_max 11
_diffrn_reflns_limit_h_min -11
_diffrn_reflns_limit_k_max 15
_diffrn_reflns_limit_k_min -15
_diffrn_reflns_limit_l_max 19
_diffrn_reflns_limit_l_min -19
_diffrn_reflns_number 29924
_diffrn_reflns_reduction_process
;
;
_diffrn_reflns_theta_full 26.00
_diffrn_reflns_theta_max 26.00
_diffrn_reflns_theta_min 1.87
_diffrn_standards_number 0
_exptl_absorpt_coefficient_mu 2.729
_exptl_absorpt_correction_T_max 0.4400
_exptl_absorpt_correction_T_min 0.2584
_exptl_absorpt_correction_type integration
_exptl_absorpt_process_details '(X-RED32; Stoe & Cie, 2002)'
_exptl_crystal_colour colourless
_exptl_crystal_density_diffrn 1.434
_exptl_crystal_density_method 'Not Measured'
_exptl_crystal_description prism
_exptl_crystal_F_000 672
_exptl_crystal_size_max 0.68
_exptl_crystal_size_mid 0.55
_exptl_crystal_size_min 0.36
_refine_diff_density_max 0.573
_refine_diff_density_min -0.654
_refine_ls_extinction_method none
_refine_ls_goodness_of_fit_ref 1.047
_refine_ls_hydrogen_treatment mixed
_refine_ls_matrix_type full
_refine_ls_number_parameters 351
_refine_ls_number_reflns 5915
_refine_ls_number_restraints 3
_refine_ls_restrained_S_all 1.046
_refine_ls_R_factor_all 0.0634
_refine_ls_R_factor_gt 0.0446
_refine_ls_shift/su_max 0.000
_refine_ls_shift/su_mean 0.000
_refine_ls_structure_factor_coef Fsqd
_refine_ls_weighting_details 'calc w=1/[\s^2^(Fo^2^)+(0.047P)^2^+1.0857P] where P=(Fo^2^+2Fc^2^)/3'
_refine_ls_weighting_scheme calc
_refine_ls_wR_factor_gt 0.1014
_refine_ls_wR_factor_ref 0.1097
_reflns_number_gt 4567
_reflns_number_total 5915
_reflns_threshold_expression I>2\s(I)
_cod_data_source_file lh2103.cif
_cod_data_source_block I
_cod_database_code 2209921
_cod_database_fobs_code 2209921

loop_
_symmetry_equiv_pos_site_id
_symmetry_equiv_pos_as_xyz
1 x,y,z
2 -x,-y,-z

loop_
_atom_site_aniso_label
_atom_site_aniso_U_11
_atom_site_aniso_U_22
_atom_site_aniso_U_33
_atom_site_aniso_U_12
_atom_site_aniso_U_13
_atom_site_aniso_U_23
N1 0.0516(16) 0.0443(14) 0.0414(14) 0.0150(12) 0.0142(12) 0.0201(12)
N2 0.0528(16) 0.0477(15) 0.0477(15) 0.0215(13) 0.0166(13) 0.0182(12)
N3 0.0410(14) 0.0505(15) 0.0395(14) 0.0161(12) 0.0115(11) 0.0202(12)
N4 0.0384(14) 0.0581(16) 0.0387(14) 0.0179(12) 0.0057(11) 0.0171(12)
C1 0.0527(18) 0.0323(14) 0.0399(16) 0.0152(13) 0.0118(14) 0.0139(12)
C2 0.054(2) 0.0455(18) 0.054(2) 0.0216(15) 0.0158(16) 0.0187(15)
C3 0.059(2) 0.055(2) 0.056(2) 0.0275(17) 0.0042(18) 0.0185(17)
C4 0.080(3) 0.058(2) 0.0386(18) 0.0320(19) 0.0086(18) 0.0152(16)
C5 0.076(2) 0.0466(18) 0.0450(18) 0.0278(17) 0.0226(18) 0.0175(15)
C6 0.0574(19) 0.0345(15) 0.0420(17) 0.0193(14) 0.0148(15) 0.0147(13)
C7 0.081(3) 0.071(3) 0.072(3) 0.042(2) 0.025(2) 0.026(2)
C8 0.065(2) 0.080(3) 0.069(2) 0.040(2) 0.029(2) 0.028(2)
C9 0.076(3) 0.081(3) 0.083(3) 0.042(2) 0.034(2) 0.036(2)
C10 0.078(3) 0.092(3) 0.118(4) 0.029(3) 0.040(3) 0.044(3)
C11 0.080(3) 0.089(4) 0.112(4) 0.012(3) 0.046(3) 0.004(3)
C12 0.075(3) 0.131(5) 0.085(4) 0.012(3) 0.032(3) 0.017(3)
C13 0.082(3) 0.112(4) 0.064(3) 0.031(3) 0.023(2) 0.028(3)
C14 0.054(2) 0.0524(19) 0.0468(19) 0.0185(16) 0.0117(16) 0.0216(15)
C15 0.059(2) 0.0484(18) 0.0449(18) 0.0148(15) 0.0187(16) 0.0239(15)
C16 0.060(2) 0.0462(18) 0.0454(18) 0.0175(15) 0.0159(16) 0.0233(15)
C17 0.055(2) 0.060(2) 0.0481(19) 0.0266(17) 0.0150(16) 0.0277(16)
C18 0.0378(16) 0.061(2) 0.0415(17) 0.0141(14) 0.0104(14) 0.0227(15)
C19 0.0391(16) 0.0421(16) 0.0348(15) 0.0131(13) 0.0099(13) 0.0101(12)
C20 0.060(2) 0.0441(17) 0.0383(16) 0.0199(15) 0.0145(15) 0.0142(13)
C21 0.071(2) 0.0529(19) 0.0455(19) 0.0203(17) 0.0302(18) 0.0194(15)
C22 0.053(2) 0.056(2) 0.057(2) 0.0192(16) 0.0292(17) 0.0152(17)
C23 0.0442(18) 0.0541(19) 0.0468(18) 0.0222(15) 0.0134(15) 0.0148(15)
C24 0.0405(16) 0.0405(15) 0.0345(15) 0.0131(13) 0.0109(13) 0.0110(12)
C25 0.0458(18) 0.059(2) 0.0480(19) 0.0246(16) 0.0072(15) 0.0126(16)
C26 0.0418(17) 0.0479(17) 0.0439(17) 0.0182(14) 0.0112(14) 0.0156(14)
C27 0.064(2) 0.0518(19) 0.056(2) 0.0281(17) 0.0163(18) 0.0202(16)
C28 0.070(3) 0.050(2) 0.067(2) 0.0229(18) 0.019(2) 0.0119(18)
C29 0.059(2) 0.057(2) 0.063(2) 0.0140(18) 0.0089(19) 0.0058(18)
C30 0.055(2) 0.068(2) 0.059(2) 0.0223(18) 0.0022(18) 0.0196(19)
C31 0.0502(19) 0.0517(19) 0.056(2) 0.0237(16) 0.0087(16) 0.0172(16)
O1 0.075(2) 0.088(3) 0.104(3) 0.033(2) 0.045(2) 0.043(2)
Br1 0.0603(2) 0.0779(3) 0.0715(3) 0.0206(2) 0.0283(2) 0.0181(2)
Br2 0.0622(2) 0.0797(3) 0.0644(2) 0.0346(2) 0.0226(2) 0.0338(2)

loop_
_atom_site_type_symbol
_atom_site_label
_atom_site_fract_x
_atom_site_fract_y
_atom_site_fract_z
_atom_site_U_iso_or_equiv
_atom_site_thermal_displace_type
_atom_site_calc_flag
_atom_site_refinement_flags
_atom_site_occupancy
N N1 0.1709(3) 0.1742(2) 0.18214(19) 0.0479(8) Uani . . 1.000
N N2 0.3274(3) 0.1760(2) 0.0984(2) 0.0505(9) Uani . . 1.000
N N3 0.1245(3) 0.2576(2) 0.46616(18) 0.0454(8) Uani . . 1.000
N N4 0.2893(3) 0.2092(3) 0.56092(18) 0.0487(8) Uani . . 1.000
C C1 0.0752(4) 0.1608(3) 0.0896(2) 0.0443(9) Uani . . 1.000
C C2 -0.0870(4) 0.1455(3) 0.0496(3) 0.0527(11) Uani . . 1.000
C C3 -0.1429(5) 0.1338(3) -0.0460(3) 0.0610(12) Uani . . 1.000
C C4 -0.0426(5) 0.1367(3) -0.0985(3) 0.0627(13) Uani . . 1.000
C C5 0.1181(5) 0.1506(3) -0.0594(2) 0.0560(11) Uani . . 1.000
C C6 0.1757(4) 0.1632(3) 0.0371(2) 0.0461(10) Uani . . 1.000
C C7 0.4747(5) 0.1738(4) 0.0744(3) 0.0737(17) Uani . . 1.000
C C8 0.6169(5) 0.3006(4) 0.1086(3) 0.0685(14) Uani . . 1.000
C C9 0.5735(6) 0.3770(4) 0.0546(3) 0.0763(17) Uani . . 1.000
C C10 0.7222(6) 0.5008(5) 0.0893(4) 0.0976(19) Uani . . 1.000
C C11 0.7916(7) 0.5678(5) 0.1977(4) 0.107(2) Uani . . 1.000
C C12 0.8348(7) 0.4949(6) 0.2533(4) 0.113(2) Uani . . 1.000
C C13 0.6876(6) 0.3712(5) 0.2185(3) 0.0924(19) Uani . . 1.000
C C14 0.3177(4) 0.1822(3) 0.1832(2) 0.0540(11) Uani . . 1.000
C C15 0.1164(4) 0.1765(3) 0.2631(2) 0.0526(11) Uani . . 1.000
C C16 0.1414(4) 0.3035(3) 0.3208(2) 0.0523(11) Uani . . 1.000
C C17 0.0593(5) 0.3043(3) 0.3937(2) 0.0538(11) Uani . . 1.000
C C18 0.2765(4) 0.2628(3) 0.4977(2) 0.0498(10) Uani . . 1.000
C C19 0.1399(4) 0.1685(3) 0.5735(2) 0.0424(9) Uani . . 1.000
C C20 0.0882(4) 0.1074(3) 0.6304(2) 0.0500(10) Uani . . 1.000
C C21 -0.0714(5) 0.0806(3) 0.6240(2) 0.0569(11) Uani . . 1.000
C C22 -0.1773(5) 0.1119(3) 0.5642(3) 0.0566(12) Uani . . 1.000
C C23 -0.1268(4) 0.1728(3) 0.5077(2) 0.0504(11) Uani . . 1.000
C C24 0.0344(4) 0.2000(3) 0.5135(2) 0.0417(9) Uani . . 1.000
C C25 0.4414(4) 0.1973(3) 0.6089(2) 0.0550(11) Uani . . 1.000
C C26 0.5390(4) 0.2883(3) 0.7134(2) 0.0469(10) Uani . . 1.000
C C27 0.5840(5) 0.4195(3) 0.7217(3) 0.0584(11) Uani . . 1.000
C C28 0.6854(5) 0.5083(3) 0.8267(3) 0.0678(14) Uani . . 1.000
C C29 0.8407(5) 0.4965(3) 0.8716(3) 0.0707(12) Uani . . 1.000
C C30 0.8004(5) 0.3652(4) 0.8609(3) 0.0681(12) Uani . . 1.000
C C31 0.6970(4) 0.2760(3) 0.7560(3) 0.0560(11) Uani . . 1.000
O O1 0.4327(4) 0.0642(4) 0.3442(3) 0.0864(16) Uani . . 1.000
Br Br1 0.63098(5) 0.36704(4) 0.44457(3) 0.0749(2) Uani . . 1.000
Br Br2 0.64470(5) -0.00287(4) 0.20436(3) 0.06710(10) Uani . . 1.000
H H2 -0.15410 0.14340 0.08500 0.0640 Uiso calc R 1.000
H H3 -0.25100 0.12360 -0.07620 0.0730 Uiso calc R 1.000
H H4 -0.08560 0.12900 -0.16280 0.0750 Uiso calc R 1.000
H H5 0.18420 0.15140 -0.09540 0.0670 Uiso calc R 1.000
H H7A 0.43660 0.13330 0.00440 0.0880 Uiso calc R 1.000
H H7B 0.51670 0.12580 0.10440 0.0880 Uiso calc R 1.000
H H8 0.70770 0.28780 0.09400 0.0820 Uiso calc R 1.000
H H9A 0.48050 0.38940 0.06480 0.0920 Uiso calc R 1.000
H H9B 0.53880 0.33350 -0.01470 0.0920 Uiso calc R 1.000
H H10A 0.80910 0.48860 0.07060 0.1170 Uiso calc R 1.000
H H10B 0.68780 0.55030 0.05760 0.1170 Uiso calc R 1.000
H H11A 0.89130 0.64280 0.21690 0.1280 Uiso calc R 1.000
H H11B 0.71000 0.59060 0.21490 0.1280 Uiso calc R 1.000
H H12A 0.86710 0.53940 0.32210 0.1350 Uiso calc R 1.000
H H12B 0.92930 0.48330 0.24490 0.1350 Uiso calc R 1.000
H H13A 0.59990 0.38310 0.23650 0.1110 Uiso calc R 1.000
H H13B 0.72240 0.32270 0.25120 0.1110 Uiso calc R 1.000
H H14 0.40330 0.19110 0.23680 0.0650 Uiso calc R 1.000
H H15A 0.17900 0.14960 0.30620 0.0630 Uiso calc R 1.000
H H15B -0.00120 0.11950 0.23750 0.0630 Uiso calc R 1.000
H H16A 0.09540 0.33610 0.27590 0.0630 Uiso calc R 1.000
H H16B 0.26040 0.35710 0.35530 0.0630 Uiso calc R 1.000
H H17A 0.07840 0.38750 0.42750 0.0650 Uiso calc R 1.000
H H17B -0.06050 0.25420 0.35900 0.0650 Uiso calc R 1.000
H H18 0.36120 0.29870 0.47820 0.0600 Uiso calc R 1.000
H H20 0.15790 0.08600 0.67040 0.0600 Uiso calc R 1.000
H H21 -0.11090 0.03980 0.66120 0.0680 Uiso calc R 1.000
H H22 -0.28510 0.09110 0.56230 0.0680 Uiso calc R 1.000
H H23 -0.19680 0.19440 0.46800 0.0600 Uiso calc R 1.000
H H25A 0.51250 0.21010 0.57280 0.0660 Uiso calc R 1.000
H H25B 0.40910 0.11480 0.60730 0.0660 Uiso calc R 1.000
H H26 0.47040 0.26930 0.75080 0.0560 Uiso calc R 1.000
H H27A 0.64810 0.43850 0.68280 0.0700 Uiso calc R 1.000
H H27B 0.48240 0.42810 0.69660 0.0700 Uiso calc R 1.000
H H28A 0.71590 0.59140 0.82990 0.0810 Uiso calc R 1.000
H H28B 0.61690 0.49370 0.86410 0.0810 Uiso calc R 1.000
H H29A 0.89610 0.54990 0.94020 0.0850 Uiso calc R 1.000
H H29B 0.91680 0.52230 0.84040 0.0850 Uiso calc R 1.000
H H30A 0.90380 0.35840 0.88420 0.0820 Uiso calc R 1.000
H H30B 0.73930 0.34400 0.90070 0.0820 Uiso calc R 1.000
H H31A 0.76330 0.29100 0.71750 0.0670 Uiso calc R 1.000
H H31B 0.66760 0.19290 0.75260 0.0670 Uiso calc R 1.000
H H1A 0.478(6) 0.138(2) 0.377(3) 0.10(2) Uiso . . 1.000
H H1B 0.479(5) 0.041(4) 0.310(3) 0.091(18) Uiso . . 1.000

loop_
_atom_type_symbol
_atom_type_description
_atom_type_scat_dispersion_real
_atom_type_scat_dispersion_imag
_atom_type_scat_source
O O 0.0106 0.0060 'International Tables Vol C Tables 4.2.6.8 and 6.1.1.4'
N N 0.0061 0.0033 'International Tables Vol C Tables 4.2.6.8 and 6.1.1.4'
Br Br -0.2901 2.4595 'International Tables Vol C Tables 4.2.6.8 and 6.1.1.4'
H H 0.0000 0.0000 'International Tables Vol C Tables 4.2.6.8 and 6.1.1.4'
C C 0.0033 0.0016 'International Tables Vol C Tables 4.2.6.8 and 6.1.1.4'

loop_
_exptl_crystal_face_index_h
_exptl_crystal_face_index_k
_exptl_crystal_face_index_l
_exptl_crystal_face_perp_dist
5 -4 27 0.1810
0 0 -1 0.1860
-6 30 7 0.2554
1 -28 12 0.2940
20 -27 -13 0.3223
-17 -19 20 0.4460
26 -21 -5 0.3027
-30 25 19 0.3588
0 -13 -27 0.2862
8 -5 -10 0.3158
-11 16 -4 0.3550
8 -13 0 0.2920
-6 27 -20 0.3618
-1 -6 4 0.3293
8 7 -21 0.3356
-2 -2 7 0.2950
2 2 -7 0.3060
1 10 -29 0.2479
4 0 -13 0.2331
-15 22 27 0.3359
-15 9 29 0.3531
-10 -5 -27 0.3704
11 -2 -25 0.2717

loop_
_geom_angle_atom_site_label_1
_geom_angle_atom_site_label_2
_geom_angle_atom_site_label_3
_geom_angle
_geom_angle_publ_flag
H1A O1 H1B 115(5) no
C1 N1 C15 125.8(3) yes
C14 N1 C15 126.2(3) yes
C1 N1 C14 108.0(3) yes
C6 N2 C7 128.4(3) yes
C7 N2 C14 124.1(3) yes
C6 N2 C14 107.4(3) yes
C17 N3 C18 126.8(3) yes
C18 N3 C24 108.3(3) yes
C17 N3 C24 124.9(3) yes
C18 N4 C19 108.9(3) yes
C18 N4 C25 124.0(3) yes
C19 N4 C25 127.1(3) yes
N1 C1 C2 131.4(3) yes
N1 C1 C6 106.1(3) yes
C2 C1 C6 122.5(3) no
C1 C2 C3 115.8(4) no
C2 C3 C4 121.8(4) no
C3 C4 C5 122.6(4) no
C4 C5 C6 115.9(4) no
N2 C6 C5 131.5(4) yes
C1 C6 C5 121.3(4) no
N2 C6 C1 107.2(3) yes
N2 C7 C8 113.5(4) yes
C7 C8 C13 112.9(4) no
C9 C8 C13 110.9(4) no
C7 C8 C9 113.6(4) no
C8 C9 C10 111.2(4) no
C9 C10 C11 111.9(5) no
C10 C11 C12 113.5(5) no
C11 C12 C13 110.8(5) no
C8 C13 C12 112.9(4) no
N1 C14 N2 111.4(3) yes
N1 C15 C16 112.1(3) yes
C15 C16 C17 113.1(3) no
N3 C17 C16 112.5(4) yes
N3 C18 N4 110.1(3) yes
N4 C19 C20 132.0(3) yes
C20 C19 C24 121.6(4) no
N4 C19 C24 106.4(3) yes
C19 C20 C21 115.9(3) no
C20 C21 C22 122.7(4) no
C21 C22 C23 121.7(4) no
C22 C23 C24 116.0(4) no
N3 C24 C19 106.4(3) yes
C19 C24 C23 122.1(3) no
N3 C24 C23 131.6(3) yes
N4 C25 C26 112.1(3) yes
C25 C26 C31 109.3(3) no
C27 C26 C31 109.6(3) no
C25 C26 C27 112.0(3) no
C26 C27 C28 110.6(3) no
C27 C28 C29 112.5(4) no
C28 C29 C30 111.1(4) no
C29 C30 C31 111.7(4) no
C26 C31 C30 111.7(3) no
C3 C2 H2 122.00 no
C1 C2 H2 122.00 no
C2 C3 H3 119.00 no
C4 C3 H3 119.00 no
C5 C4 H4 119.00 no
C3 C4 H4 119.00 no
C4 C5 H5 122.00 no
C6 C5 H5 122.00 no
N2 C7 H7B 109.00 no
C8 C7 H7A 109.00 no
C8 C7 H7B 109.00 no
H7A C7 H7B 108.00 no
N2 C7 H7A 109.00 no
C9 C8 H8 106.00 no
C13 C8 H8 106.00 no
C7 C8 H8 106.00 no
C8 C9 H9B 109.00 no
C10 C9 H9A 109.00 no
C10 C9 H9B 109.00 no
H9A C9 H9B 108.00 no
C8 C9 H9A 109.00 no
C9 C10 H10A 109.00 no
C9 C10 H10B 109.00 no
C11 C10 H10B 109.00 no
H10A C10 H10B 108.00 no
C11 C10 H10A 109.00 no
C10 C11 H11A 109.00 no
C10 C11 H11B 109.00 no
C12 C11 H11B 109.00 no
H11A C11 H11B 108.00 no
C12 C11 H11A 109.00 no
C11 C12 H12B 109.00 no
C13 C12 H12A 110.00 no
C13 C12 H12B 109.00 no
H12A C12 H12B 108.00 no
C11 C12 H12A 109.00 no
C8 C13 H13A 109.00 no
C8 C13 H13B 109.00 no
C12 C13 H13B 109.00 no
H13A C13 H13B 108.00 no
C12 C13 H13A 109.00 no
N2 C14 H14 124.00 no
N1 C14 H14 124.00 no
N1 C15 H15A 109.00 no
N1 C15 H15B 109.00 no
C16 C15 H15B 109.00 no
H15A C15 H15B 108.00 no
C16 C15 H15A 109.00 no
C15 C16 H16B 109.00 no
C17 C16 H16A 109.00 no
C17 C16 H16B 109.00 no
H16A C16 H16B 108.00 no
C15 C16 H16A 109.00 no
N3 C17 H17A 109.00 no
N3 C17 H17B 109.00 no
C16 C17 H17B 109.00 no
H17A C17 H17B 108.00 no
C16 C17 H17A 109.00 no
N3 C18 H18 125.00 no
N4 C18 H18 125.00 no
C21 C20 H20 122.00 no
C19 C20 H20 122.00 no
C20 C21 H21 119.00 no
C22 C21 H21 119.00 no
C23 C22 H22 119.00 no
C21 C22 H22 119.00 no
C22 C23 H23 122.00 no
C24 C23 H23 122.00 no
N4 C25 H25A 109.00 no
N4 C25 H25B 109.00 no
C26 C25 H25B 109.00 no
H25A C25 H25B 108.00 no
C26 C25 H25A 109.00 no
C27 C26 H26 109.00 no
C31 C26 H26 109.00 no
C25 C26 H26 109.00 no
C26 C27 H27B 110.00 no
C28 C27 H27A 110.00 no
C26 C27 H27A 110.00 no
H27A C27 H27B 108.00 no
C28 C27 H27B 110.00 no
C27 C28 H28A 109.00 no
C27 C28 H28B 109.00 no
C29 C28 H28B 109.00 no
H28A C28 H28B 108.00 no
C29 C28 H28A 109.00 no
C28 C29 H29B 109.00 no
C30 C29 H29A 109.00 no
C30 C29 H29B 109.00 no
H29A C29 H29B 108.00 no
C28 C29 H29A 109.00 no
C29 C30 H30B 109.00 no
C31 C30 H30A 109.00 no
C29 C30 H30A 109.00 no
H30A C30 H30B 108.00 no
C31 C30 H30B 109.00 no
C26 C31 H31A 109.00 no
C26 C31 H31B 109.00 no
C30 C31 H31B 109.00 no
H31A C31 H31B 108.00 no
C30 C31 H31A 109.00 no

loop_
_geom_bond_atom_site_label_1
_geom_bond_atom_site_label_2
_geom_bond_distance
_geom_bond_publ_flag
O1 H1A 0.82(3) no
O1 H1B 0.82(5) no
N1 C1 1.397(4) yes
N1 C14 1.323(5) yes
N1 C15 1.467(4) yes
N2 C6 1.395(5) yes
N2 C14 1.322(4) yes
N2 C7 1.513(6) yes
N3 C18 1.331(5) yes
N3 C24 1.395(5) yes
N3 C17 1.479(4) yes
N4 C25 1.482(5) yes
N4 C18 1.327(5) yes
N4 C19 1.387(5) yes
C1 C6 1.387(5) no
C1 C2 1.383(6) no
C2 C3 1.378(6) no
C3 C4 1.385(7) no
C4 C5 1.375(7) no
C5 C6 1.388(4) no
C7 C8 1.519(7) no
C8 C13 1.525(6) no
C8 C9 1.512(7) no
C9 C10 1.520(8) no
C10 C11 1.500(8) no
C11 C12 1.489(9) no
C12 C13 1.513(9) no
C15 C16 1.517(5) no
C16 C17 1.519(5) no
C19 C24 1.393(5) no
C19 C20 1.386(5) no
C20 C21 1.367(6) no
C21 C22 1.392(6) no
C22 C23 1.375(5) no
C23 C24 1.383(6) no
C25 C26 1.511(4) no
C26 C31 1.512(6) no
C26 C27 1.520(5) no
C27 C28 1.512(6) no
C28 C29 1.494(7) no
C29 C30 1.517(6) no
C30 C31 1.514(6) no
C2 H2 0.9300 no
C3 H3 0.9300 no
C4 H4 0.9300 no
C5 H5 0.9300 no
C7 H7B 0.9700 no
C7 H7A 0.9700 no
C8 H8 0.9800 no
C9 H9A 0.9700 no
C9 H9B 0.9700 no
C10 H10B 0.9700 no
C10 H10A 0.9700 no
C11 H11B 0.9700 no
C11 H11A 0.9700 no
C12 H12A 0.9700 no
C12 H12B 0.9700 no
C13 H13B 0.9700 no
C13 H13A 0.9700 no
C14 H14 0.9300 no
C15 H15B 0.9700 no
C15 H15A 0.9700 no
C16 H16B 0.9700 no
C16 H16A 0.9700 no
C17 H17B 0.9700 no
C17 H17A 0.9700 no
C18 H18 0.9300 no
C20 H20 0.9300 no
C21 H21 0.9300 no
C22 H22 0.9300 no
C23 H23 0.9300 no
C25 H25B 0.9700 no
C25 H25A 0.9700 no
C26 H26 0.9800 no
C27 H27A 0.9700 no
C27 H27B 0.9700 no
C28 H28A 0.9700 no
C28 H28B 0.9700 no
C29 H29B 0.9700 no
C29 H29A 0.9700 no
C30 H30A 0.9700 no
C30 H30B 0.9700 no
C31 H31B 0.9700 no
C31 H31A 0.9700 no

loop_
_geom_contact_atom_site_label_1
_geom_contact_atom_site_label_2
_geom_contact_distance
_geom_contact_site_symmetry_2
_geom_contact_publ_flag
Br1 C13 3.682(5) . no
Br1 C18 3.495(4) . no
Br1 O1 3.305(5) . no
Br2 O1 3.421(4) . no
Br1 H13A 3.2200 . no
Br1 H14 3.0200 . no
Br1 H23 3.1400 1_655 no
Br1 H17A 2.9900 2_666 no
Br1 H18 2.5900 . no
Br1 H1A 2.50(3) . no
Br2 H7B 2.8400 . no
Br2 H15B 2.9300 1_655 no
Br2 H17B 3.1700 1_655 no
Br2 H3 3.2000 2_555 no
Br2 H7A 2.9600 2_655 no
Br2 H20 2.9400 2_656 no
Br2 H1B 2.60(5) . no
O1 Br2 3.421(4) . no
O1 C14 3.334(6) . no
O1 Br1 3.305(5) . no
O1 H21 2.7800 2_556 no
O1 H22 2.9100 2_556 no
O1 H14 2.6100 . no
O1 H15A 2.8900 . no
O1 H31B 2.8700 2_656 no
N1 N2 2.185(4) . no
N1 C4 3.431(5) 2_555 no
N2 N1 2.185(4) . no
N2 C3 3.441(5) 2_555 no
N1 H28A 2.8500 2_666 no
N2 H9A 2.8300 . no
N2 H13A 2.7300 . no
N3 H15A 2.7600 . no
N4 H27B 2.6100 . no
C1 C5 3.548(5) 2_555 no
C1 C6 3.576(5) 2_555 no
C2 C6 3.478(5) 2_555 no
C3 N2 3.441(5) 2_555 no
C3 C14 3.509(5) 2_555 no
C4 C14 3.577(5) 2_555 no
C4 N1 3.431(5) 2_555 no
C5 C1 3.548(5) 2_555 no
C6 C2 3.478(5) 2_555 no
C6 C1 3.576(5) 2_555 no
C13 C14 3.228(7) . no
C13 Br1 3.682(5) . no
C14 C13 3.228(7) . no
C14 C3 3.509(5) 2_555 no
C14 O1 3.334(6) . no
C14 C4 3.577(5) 2_555 no
C15 C18 3.239(4) . no
C18 C15 3.239(4) . no
C18 C27 3.360(5) . no
C18 Br1 3.495(4) . no
C19 C20 3.489(4) 2_556 no
C19 C21 3.491(5) 2_556 no
C20 C19 3.489(4) 2_556 no
C20 C24 3.519(5) 2_556 no
C21 C19 3.491(5) 2_556 no
C22 C25 3.584(5) 2_556 no
C24 C20 3.519(5) 2_556 no
C25 C22 3.584(5) 2_556 no
C27 C18 3.360(5) . no
C1 H16A 3.0500 . no
C1 H28A 2.7500 2_666 no
C2 H15B 2.9300 . no
C4 H30A 3.0600 1_454 no
C5 H7A 2.9500 . no
C6 H28A 2.8700 2_666 no
C6 H9A 3.0800 . no
C7 H5 3.0800 . no
C9 H28B 3.0700 2_666 no
C12 H29B 3.0700 2_766 no
C13 H14 2.9600 . no
C14 H13A 2.6700 . no
C14 H28A 3.0200 2_666 no
C15 H2 3.0000 . no
C15 H18 3.0800 . no
C16 H18 2.7500 . no
C17 H23 2.9800 . no
C18 H16B 2.7500 . no
C18 H15A 2.6700 . no
C18 H27B 2.8700 . no
C19 H26 3.0800 . no
C20 H25B 3.0600 . no
C22 H25B 2.9300 2_556 no
C23 H17B 2.8700 . no
C25 H20 3.0400 . no
C28 H9A 2.9100 2_666 no
C29 H10A 3.0500 2_766 no
H1A H14 2.4300 . no
H1A Br1 2.50(3) . no
H1B H31B 2.5600 2_656 no
H1B Br2 2.60(5) . no
H2 H15B 2.5500 . no
H2 C15 3.0000 . no
H2 H8 2.5500 1_455 no
H3 Br2 3.2000 2_555 no
H4 H21 2.5700 1_554 no
H5 C7 3.0800 . no
H5 H7A 2.5500 . no
H7A Br2 2.9600 2_655 no
H7A C5 2.9500 . no
H7A H5 2.5500 . no
H7A H9B 2.5000 . no
H7B Br2 2.8400 . no
H7B H13B 2.5400 . no
H8 H2 2.5500 1_655 no
H8 H10A 2.5400 . no
H8 H12B 2.5900 . no
H9A C6 3.0800 . no
H9A N2 2.8300 . no
H9A H10B 2.5600 2_665 no
H9A H28B 2.1900 2_666 no
H9A C28 2.9100 2_666 no
H9B H30B 2.5300 1_554 no
H9B H7A 2.5000 . no
H10A H29A 2.5600 1_554 no
H10A H8 2.5400 . no
H10A C29 3.0500 2_766 no
H10A H30A 2.4600 2_766 no
H10A H30B 2.5400 1_554 no
H10B H9A 2.5600 2_665 no
H11B H27B 2.5100 2_666 no
H12B H8 2.5900 . no
H12B H29B 2.1900 2_766 no
H13A Br1 3.2200 . no
H13A C14 2.6700 . no
H13A H14 2.4800 . no
H13A N2 2.7300 . no
H13B H7B 2.5400 . no
H14 O1 2.6100 . no
H14 C13 2.9600 . no
H14 Br1 3.0200 . no
H14 H13A 2.4800 . no
H14 H15A 2.5500 . no
H14 H1A 2.4300 . no
H15A H18 2.5000 . no
H15A H21 2.4700 2_556 no
H15A O1 2.8900 . no
H15A N3 2.7600 . no
H15A C18 2.6700 . no
H15A H14 2.5500 . no
H15B Br2 2.9300 1_455 no
H15B C2 2.9300 . no
H15B H2 2.5500 . no
H15B H17B 2.5000 . no
H16A C1 3.0500 . no
H16B C18 2.7500 . no
H16B H18 2.2900 . no
H17A Br1 2.9900 2_666 no
H17B Br2 3.1700 1_455 no
H17B C23 2.8700 . no
H17B H23 2.4800 . no
H17B H15B 2.5000 . no
H18 C15 3.0800 . no
H18 C16 2.7500 . no
H18 Br1 2.5900 . no
H18 H15A 2.5000 . no
H18 H16B 2.2900 . no
H18 H25A 2.4800 . no
H20 Br2 2.9400 2_656 no
H20 C25 3.0400 . no
H21 H4 2.5700 1_556 no
H21 O1 2.7800 2_556 no
H21 H15A 2.4700 2_556 no
H22 O1 2.9100 2_556 no
H23 Br1 3.1400 1_455 no
H23 H17B 2.4800 . no
H23 C17 2.9800 . no
H25A H27A 2.5600 . no
H25A H18 2.4800 . no
H25A H31A 2.4200 . no
H25B H31B 2.4700 . no
H25B C20 3.0600 . no
H25B C22 2.9300 2_556 no
H26 C19 3.0800 . no
H26 H28B 2.5300 . no
H26 H30B 2.5700 . no
H27A H31A 2.5400 . no
H27A H25A 2.5600 . no
H27B N4 2.6100 . no
H27B H11B 2.5100 2_666 no
H27B C18 2.8700 . no
H28A N1 2.8500 2_666 no
H28A C14 3.0200 2_666 no
H28A C1 2.7500 2_666 no
H28A C6 2.8700 2_666 no
H28B C9 3.0700 2_666 no
H28B H26 2.5300 . no
H28B H9A 2.1900 2_666 no
H29A H10A 2.5600 1_556 no
H29A H30A 2.5200 2_767 no
H29B H12B 2.1900 2_766 no
H29B C12 3.0700 2_766 no
H30A H10A 2.4600 2_766 no
H30A C4 3.0600 1_656 no
H30A H29A 2.5200 2_767 no
H30B H9B 2.5300 1_556 no
H30B H10A 2.5400 1_556 no
H30B H26 2.5700 . no
H31A H27A 2.5400 . no
H31A H25A 2.4200 . no
H31B H1B 2.5600 2_656 no
H31B O1 2.8700 2_656 no
H31B H25B 2.4700 . no

loop_
_geom_hbond_atom_site_label_D
_geom_hbond_atom_site_label_H
_geom_hbond_atom_site_label_A
_geom_hbond_distance_DH
_geom_hbond_distance_HA
_geom_hbond_distance_DA
_geom_hbond_angle_DHA
_geom_hbond_publ_flag
O1 H1A Br1 0.82(3) 2.50(3) 3.305(5) 167(3) yes
O1 H1B Br2 0.82(5) 2.60(5) 3.421(4) 173(5) yes
C7 H7B Br2 0.97 2.84 3.805(5) 176 yes
C18 H18 Br1 0.93 2.59 3.495(4) 165 yes
C27 H27B N4 0.97 2.61 2.936(5) 100 yes

loop_
_geom_torsion_atom_site_label_1
_geom_torsion_atom_site_label_2
_geom_torsion_atom_site_label_3
_geom_torsion_atom_site_label_4
_geom_torsion
_geom_torsion_publ_flag
C14 N1 C1 C2 178.1(4) no
C15 N1 C1 C2 -0.8(6) no
C14 N1 C1 C6 -0.8(4) no
C15 N1 C1 C6 -179.7(3) no
C1 N1 C15 C16 -84.7(4) no
C14 N1 C15 C16 96.7(4) no
C1 N1 C14 N2 0.5(4) no
C15 N1 C14 N2 179.3(3) no
C7 N2 C6 C1 174.9(4) no
C14 N2 C7 C8 -84.1(5) no
C7 N2 C14 N1 -175.7(3) no
C14 N2 C6 C5 -178.8(4) no
C6 N2 C7 C8 101.0(4) no
C6 N2 C14 N1 0.1(4) no
C14 N2 C6 C1 -0.6(4) no
C7 N2 C6 C5 -3.2(6) no
C17 N3 C24 C19 178.8(3) no
C18 N3 C24 C23 179.5(3) no
C18 N3 C17 C16 28.4(4) no
C24 N3 C17 C16 -151.7(3) no
C18 N3 C24 C19 -1.3(4) no
C17 N3 C18 N4 -178.5(3) no
C24 N3 C18 N4 1.6(4) no
C17 N3 C24 C23 -0.4(5) no
C18 N4 C25 C26 103.4(4) no
C18 N4 C19 C20 179.8(4) no
C19 N4 C25 C26 -76.3(4) no
C25 N4 C18 N3 179.1(3) no
C25 N4 C19 C24 -179.9(3) no
C25 N4 C19 C20 -0.4(6) no
C19 N4 C18 N3 -1.2(4) no
C18 N4 C19 C24 0.3(4) no
N1 C1 C2 C3 -179.3(4) no
C2 C1 C6 C5 0.2(6) no
C2 C1 C6 N2 -178.2(3) no
N1 C1 C6 C5 179.2(3) no
C6 C1 C2 C3 -0.6(6) no
N1 C1 C6 N2 0.9(4) no
C1 C2 C3 C4 0.3(6) no
C2 C3 C4 C5 0.4(6) no
C3 C4 C5 C6 -0.8(6) no
C4 C5 C6 C1 0.5(5) no
C4 C5 C6 N2 178.4(4) no
N2 C7 C8 C9 -67.7(5) no
N2 C7 C8 C13 59.5(5) no
C7 C8 C13 C12 177.1(5) no
C7 C8 C9 C10 -177.9(4) no
C13 C8 C9 C10 53.8(6) no
C9 C8 C13 C12 -54.2(6) no
C8 C9 C10 C11 -53.9(6) no
C9 C10 C11 C12 54.0(7) no
C10 C11 C12 C13 -52.9(7) no
C11 C12 C13 C8 53.0(7) no
N1 C15 C16 C17 170.1(3) no
C15 C16 C17 N3 59.6(4) no
N4 C19 C24 N3 0.6(4) no
N4 C19 C24 C23 179.9(3) no
N4 C19 C20 C21 -179.6(3) no
C24 C19 C20 C21 -0.1(5) no
C20 C19 C24 N3 -179.0(3) no
C20 C19 C24 C23 0.3(5) no
C19 C20 C21 C22 0.1(5) no
C20 C21 C22 C23 -0.3(6) no
C21 C22 C23 C24 0.5(5) no
C22 C23 C24 C19 -0.5(5) no
C22 C23 C24 N3 178.6(3) no
N4 C25 C26 C27 -55.2(4) no
N4 C25 C26 C31 -176.8(3) no
C25 C26 C27 C28 -178.5(4) no
C31 C26 C27 C28 -57.0(5) no
C25 C26 C31 C30 180.0(3) no
C27 C26 C31 C30 56.9(4) no
C26 C27 C28 C29 56.8(5) no
C27 C28 C29 C30 -54.1(5) no
C28 C29 C30 C31 52.9(5) no
C29 C30 C31 C26 -55.2(5) no

loop_
_cod_related_entry_id
_cod_related_entry_database
_cod_related_entry_code
1 ChemSpider 21127699
